data_4028024
loop_
_publ_author_name
'Yutaka Fujiwara'
'Ryota Ozawa'
'Daiki Onuma'
'Kengo Suzuki'
'Kenji Yoza'
'Kenji Kobayashi'

_publ_section_title
;
 Double Alkylene-Strapped Diphenylanthracene as a Photostable and Intense
 Solid-State Blue-Emitting Material
;
_journal_name_full 'Journal of Organic Chemistry'
_journal_page_first 2206
_journal_page_last 2212
_journal_paper_doi 10.1021/jo302621k
_journal_volume 78
_journal_year 2013
_chemical_formula_sum 'C38 H38 O4'
_chemical_formula_weight 558.68
_chemical_name_systematic
; 
 ? 
;
_space_group_IT_number 14
_symmetry_cell_setting monoclinic
_symmetry_space_group_name_Hall '-P 2yn'
_symmetry_space_group_name_H-M 'P 1 21/n 1'
_atom_sites_solution_hydrogens geom
_atom_sites_solution_primary direct
_atom_sites_solution_secondary difmap
_audit_creation_method SHELXL-97
_cell_angle_alpha 90.00
_cell_angle_beta 102.984(2)
_cell_angle_gamma 90.00
_cell_formula_units_Z 8
_cell_length_a 17.131(3)
_cell_length_b 18.112(3)
_cell_length_c 19.066(3)
_cell_measurement_reflns_used 6470
_cell_measurement_temperature 93
_cell_measurement_theta_max 27.31
_cell_measurement_theta_min 2.19
_cell_volume 5764.5(17)
_computing_cell_refinement 'APEX2 (Bruker AXS, 2006)'
_computing_data_collection 'APEX2 (Bruker AXS, 2006)'
_computing_data_reduction 'SAINT (Bruker AXS, 2004)'
_computing_molecular_graphics 'XSHEL (Bruker AXS,2002)'
_computing_publication_material 'XCIF (Bruker AXS, 2001)'
_computing_structure_refinement 'SHELXL-97 (Sheldrick, 1997)'
_computing_structure_solution 'SHELXS-97 (Sheldrick, 1997)'
_diffrn_ambient_temperature 93
_diffrn_detector_area_resol_mean 8.333
_diffrn_measured_fraction_theta_full 0.994
_diffrn_measured_fraction_theta_max 0.994
_diffrn_measurement_device_type 'Bruker APEXII CCD area detector'
_diffrn_measurement_method 'phi and omega scans'
_diffrn_radiation_monochromator 'Bruker Helios multilayer confocal mirror'
_diffrn_radiation_source 'Bruker TXS fine-focus rotating anode'
_diffrn_radiation_type MoK\a
_diffrn_radiation_wavelength 0.71073
_diffrn_reflns_av_R_equivalents 0.0375
_diffrn_reflns_av_sigmaI/netI 0.0531
_diffrn_reflns_limit_h_max 22
_diffrn_reflns_limit_h_min -22
_diffrn_reflns_limit_k_max 15
_diffrn_reflns_limit_k_min -23
_diffrn_reflns_limit_l_max 20
_diffrn_reflns_limit_l_min -24
_diffrn_reflns_number 33304
_diffrn_reflns_theta_full 27.54
_diffrn_reflns_theta_max 27.54
_diffrn_reflns_theta_min 1.45
_exptl_absorpt_coefficient_mu 0.082
_exptl_absorpt_correction_T_max 0.9886
_exptl_absorpt_correction_T_min 0.9862
_exptl_absorpt_correction_type empirical
_exptl_absorpt_process_details
;
SADABS Sheldrick 1996
;
_exptl_crystal_colour colorless
_exptl_crystal_density_diffrn 1.287
_exptl_crystal_description block
_exptl_crystal_F_000 2384
_exptl_crystal_size_max 0.17
_exptl_crystal_size_mid 0.14
_exptl_crystal_size_min 0.14
_refine_diff_density_max 0.893
_refine_diff_density_min -0.347
_refine_diff_density_rms 0.053
_refine_ls_extinction_method none
_refine_ls_goodness_of_fit_ref 0.999
_refine_ls_hydrogen_treatment constr
_refine_ls_matrix_type full
_refine_ls_number_parameters 757
_refine_ls_number_reflns 13213
_refine_ls_number_restraints 0
_refine_ls_restrained_S_all 0.999
_refine_ls_R_factor_all 0.0833
_refine_ls_R_factor_gt 0.0550
_refine_ls_shift/su_max 0.001
_refine_ls_shift/su_mean 0.000
_refine_ls_structure_factor_coef Fsqd
_refine_ls_weighting_details 'calc w=1/[\s^2^(Fo^2^)+(0.0433P)^2^+4.6971P] where P=(Fo^2^+2Fc^2^)/3'
_refine_ls_weighting_scheme calc
_refine_ls_wR_factor_gt 0.1204
_refine_ls_wR_factor_ref 0.1352
_reflns_number_gt 9257
_reflns_number_total 13213
_reflns_threshold_expression >2sigma(I)
_cod_data_source_file jo302621k_si_002.cif
_cod_data_source_block 1b
_cod_original_cell_volume 5764.6(16)
_cod_original_sg_symbol_H-M 'P 1 21/n 1 '
_cod_database_code 4028024

loop_
_symmetry_equiv_pos_as_xyz
'x, y, z'
'-x+1/2, y+1/2, -z+1/2'
'-x, -y, -z'
'x-1/2, -y-1/2, z-1/2'

loop_
_atom_site_label
_atom_site_type_symbol
_atom_site_fract_x
_atom_site_fract_y
_atom_site_fract_z
_atom_site_U_iso_or_equiv
_atom_site_adp_type
_atom_site_occupancy
_atom_site_symmetry_multiplicity
_atom_site_calc_flag
_atom_site_refinement_flags
C1 C 0.25409(12) 0.48692(10) 0.20748(10) 0.0209(4) Uani 1 1 d .
C2 C 0.19377(12) 0.54024(10) 0.20105(10) 0.0216(4) Uani 1 1 d .
C3 C 0.17032(12) 0.58147(11) 0.13809(10) 0.0246(4) Uani 1 1 d .
H3 H 0.1278 0.6161 0.1328 0.029 Uiso 1 1 calc R
C4 C 0.21045(13) 0.57083(11) 0.08339(10) 0.0270(5) Uani 1 1 d .
H4 H 0.1959 0.6000 0.0411 0.032 Uiso 1 1 calc R
C5 C 0.27114(13) 0.51895(11) 0.08826(11) 0.0271(4) Uani 1 1 d .
H5 H 0.2981 0.5129 0.0502 0.032 Uiso 1 1 calc R
C6 C 0.29151(12) 0.47602(11) 0.15028(10) 0.0233(4) Uani 1 1 d .
C7 C 0.40360(13) 0.41565(12) 0.11645(11) 0.0285(5) Uani 1 1 d .
H7A H 0.4336 0.4626 0.1183 0.034 Uiso 1 1 calc R
H7B H 0.3761 0.4057 0.0659 0.034 Uiso 1 1 calc R
C8 C 0.45999(13) 0.35271(12) 0.14606(11) 0.0303(5) Uani 1 1 d .
H8A H 0.5031 0.3507 0.1192 0.036 Uiso 1 1 calc R
H8B H 0.4300 0.3056 0.1374 0.036 Uiso 1 1 calc R
C9 C 0.49832(13) 0.35924(12) 0.22695(12) 0.0301(5) Uani 1 1 d .
H9A H 0.5566 0.3501 0.2345 0.036 Uiso 1 1 calc R
H9B H 0.4911 0.4103 0.2428 0.036 Uiso 1 1 calc R
C10 C 0.46328(12) 0.30560(11) 0.27378(11) 0.0270(4) Uani 1 1 d .
H10A H 0.4041 0.3085 0.2599 0.032 Uiso 1 1 calc R
H10B H 0.4790 0.2547 0.2641 0.032 Uiso 1 1 calc R
C11 C 0.49054(13) 0.32091(11) 0.35392(11) 0.0292(5) Uani 1 1 d .
H11A H 0.5498 0.3211 0.3674 0.035 Uiso 1 1 calc R
H11B H 0.4717 0.3705 0.3643 0.035 Uiso 1 1 calc R
C12 C 0.45940(13) 0.26432(11) 0.39941(11) 0.0282(5) Uani 1 1 d .
H12A H 0.4017 0.2556 0.3792 0.034 Uiso 1 1 calc R
H12B H 0.4881 0.2170 0.3985 0.034 Uiso 1 1 calc R
C13 C 0.33383(12) 0.32314(10) 0.47669(10) 0.0199(4) Uani 1 1 d .
C14 C 0.40664(12) 0.28723(11) 0.50516(11) 0.0254(4) Uani 1 1 d .
C15 C 0.41904(14) 0.25234(11) 0.57267(11) 0.0312(5) Uani 1 1 d .
H15 H 0.4679 0.2272 0.5917 0.037 Uiso 1 1 calc R
C16 C 0.35992(14) 0.25495(11) 0.61097(11) 0.0325(5) Uani 1 1 d .
H16 H 0.3689 0.2318 0.6568 0.039 Uiso 1 1 calc R
C17 C 0.28740(14) 0.29053(12) 0.58442(11) 0.0308(5) Uani 1 1 d .
H17 H 0.2474 0.2923 0.6117 0.037 Uiso 1 1 calc R
C18 C 0.27488(13) 0.32339(11) 0.51704(10) 0.0251(4) Uani 1 1 d .
C19 C 0.16342(13) 0.40238(12) 0.52535(11) 0.0311(5) Uani 1 1 d .
H19A H 0.2024 0.4339 0.5584 0.037 Uiso 1 1 calc R
H19B H 0.1351 0.3713 0.5545 0.037 Uiso 1 1 calc R
C20 C 0.10414(13) 0.44969(12) 0.47371(12) 0.0312(5) Uani 1 1 d .
H20A H 0.0715 0.4775 0.5015 0.037 Uiso 1 1 calc R
H20B H 0.0674 0.4168 0.4401 0.037 Uiso 1 1 calc R
C21 C 0.14094(13) 0.50472(12) 0.42950(12) 0.0309(5) Uani 1 1 d .
H21A H 0.1798 0.5363 0.4626 0.037 Uiso 1 1 calc R
H21B H 0.1706 0.4772 0.3989 0.037 Uiso 1 1 calc R
C22 C 0.07833(13) 0.55351(12) 0.38190(11) 0.0295(5) Uani 1 1 d .
H22A H 0.0426 0.5737 0.4115 0.035 Uiso 1 1 calc R
H22B H 0.0452 0.5224 0.3439 0.035 Uiso 1 1 calc R
C23 C 0.11210(13) 0.61835(11) 0.34566(11) 0.0290(5) Uani 1 1 d .
H23A H 0.0803 0.6629 0.3506 0.035 Uiso 1 1 calc R
H23B H 0.1677 0.6276 0.3727 0.035 Uiso 1 1 calc R
C24 C 0.11323(12) 0.60957(11) 0.26667(11) 0.0251(4) Uani 1 1 d .
H24A H 0.0583 0.6014 0.2377 0.030 Uiso 1 1 calc R
H24B H 0.1351 0.6546 0.2488 0.030 Uiso 1 1 calc R
C25 C 0.27742(11) 0.44393(10) 0.27582(10) 0.0190(4) Uani 1 1 d .
C26 C 0.25081(11) 0.37081(10) 0.27841(10) 0.0191(4) Uani 1 1 d .
C27 C 0.20573(12) 0.33413(11) 0.21583(10) 0.0244(4) Uani 1 1 d .
H27 H 0.1933 0.3597 0.1712 0.029 Uiso 1 1 calc R
C28 C 0.18038(13) 0.26327(11) 0.21915(11) 0.0287(5) Uani 1 1 d .
H28 H 0.1517 0.2395 0.1767 0.034 Uiso 1 1 calc R
C29 C 0.19657(13) 0.22473(11) 0.28551(11) 0.0269(4) Uani 1 1 d .
H29 H 0.1775 0.1757 0.2875 0.032 Uiso 1 1 calc R
C30 C 0.23907(12) 0.25739(10) 0.34614(11) 0.0221(4) Uani 1 1 d .
H30 H 0.2490 0.2309 0.3902 0.026 Uiso 1 1 calc R
C31 C 0.26931(11) 0.33102(10) 0.34515(10) 0.0185(4) Uani 1 1 d .
C32 C 0.31612(11) 0.36420(10) 0.40687(10) 0.0183(4) Uani 1 1 d .
C33 C 0.34264(11) 0.43762(10) 0.40435(10) 0.0178(4) Uani 1 1 d .
C34 C 0.38726(11) 0.47441(10) 0.46686(10) 0.0218(4) Uani 1 1 d .
H34 H 0.4011 0.4483 0.5111 0.026 Uiso 1 1 calc R
C35 C 0.41050(12) 0.54623(11) 0.46446(11) 0.0240(4) Uani 1 1 d .
H35 H 0.4395 0.5697 0.5069 0.029 Uiso 1 1 calc R
C36 C 0.39143(12) 0.58576(11) 0.39888(11) 0.0236(4) Uani 1 1 d .
H36 H 0.4082 0.6356 0.3974 0.028 Uiso 1 1 calc R
C37 C 0.34919(11) 0.55288(10) 0.33798(10) 0.0215(4) Uani 1 1 d .
H37 H 0.3371 0.5802 0.2943 0.026 Uiso 1 1 calc R
C38 C 0.32250(11) 0.47794(10) 0.33821(10) 0.0183(4) Uani 1 1 d .
C39 C 0.11933(11) 0.53555(10) 0.78295(10) 0.0219(4) Uani 1 1 d .
C40 C 0.05102(12) 0.52482(11) 0.81074(11) 0.0259(4) Uani 1 1 d .
C41 C -0.01680(13) 0.56917(12) 0.79017(13) 0.0348(5) Uani 1 1 d .
H41 H -0.0622 0.5612 0.8101 0.042 Uiso 1 1 calc R
C42 C -0.01747(14) 0.62472(13) 0.74063(14) 0.0415(6) Uani 1 1 d .
H42 H -0.0638 0.6547 0.7259 0.050 Uiso 1 1 calc R
C43 C 0.04842(15) 0.63704(11) 0.71233(13) 0.0374(6) Uani 1 1 d .
H43 H 0.0475 0.6754 0.6782 0.045 Uiso 1 1 calc R
C44 C 0.11711(12) 0.59311(11) 0.73375(11) 0.0263(4) Uani 1 1 d .
C45 C 0.20866(14) 0.56309(13) 0.66104(13) 0.0357(5) Uani 1 1 d .
H45A H 0.1708 0.5647 0.6135 0.043 Uiso 1 1 calc R
H45B H 0.2108 0.5119 0.6796 0.043 Uiso 1 1 calc R
C46 C 0.29052(15) 0.58779(14) 0.65457(16) 0.0462(6) Uani 1 1 d .
H46A H 0.2839 0.6267 0.6173 0.055 Uiso 1 1 calc R
H46B H 0.3178 0.6105 0.7008 0.055 Uiso 1 1 calc R
C47 C 0.34387(15) 0.52944(14) 0.63616(13) 0.0409(6) Uani 1 1 d .
H47A H 0.3932 0.5530 0.6279 0.049 Uiso 1 1 calc R
H47B H 0.3164 0.5054 0.5906 0.049 Uiso 1 1 calc R
C48 C 0.36692(15) 0.47122(13) 0.69327(12) 0.0375(5) Uani 1 1 d .
H48A H 0.3216 0.4364 0.6893 0.045 Uiso 1 1 calc R
H48B H 0.3754 0.4953 0.7410 0.045 Uiso 1 1 calc R
C49 C 0.44150(14) 0.42737(13) 0.69004(13) 0.0383(5) Uani 1 1 d .
H49A H 0.4340 0.4046 0.6418 0.046 Uiso 1 1 calc R
H49B H 0.4875 0.4617 0.6960 0.046 Uiso 1 1 calc R
C50 C 0.46151(15) 0.36775(13) 0.74598(13) 0.0398(6) Uani 1 1 d .
H50A H 0.4162 0.3328 0.7406 0.048 Uiso 1 1 calc R
H50B H 0.5092 0.3400 0.7395 0.048 Uiso 1 1 calc R
C51 C 0.39647(12) 0.34566(10) 0.89019(10) 0.0231(4) Uani 1 1 d .
C52 C 0.46968(12) 0.35025(11) 0.86904(11) 0.0268(5) Uani 1 1 d .
C53 C 0.53390(13) 0.30478(12) 0.90002(12) 0.0327(5) Uani 1 1 d .
H53 H 0.5833 0.3081 0.8854 0.039 Uiso 1 1 calc R
C54 C 0.52461(14) 0.25550(12) 0.95169(13) 0.0360(6) Uani 1 1 d .
H54 H 0.5685 0.2248 0.9729 0.043 Uiso 1 1 calc R
C55 C 0.45356(15) 0.24857(12) 0.97435(12) 0.0352(5) Uani 1 1 d .
H55 H 0.4488 0.2139 1.0106 0.042 Uiso 1 1 calc R
C56 C 0.38873(13) 0.29389(11) 0.94263(11) 0.0280(5) Uani 1 1 d .
C57 C 0.29533(15) 0.23554(12) 1.00345(12) 0.0372(6) Uani 1 1 d .
H57A H 0.3205 0.2462 1.0544 0.045 Uiso 1 1 calc R
H57B H 0.3160 0.1876 0.9905 0.045 Uiso 1 1 calc R
C58 C 0.20616(15) 0.23178(12) 0.99347(12) 0.0372(6) Uani 1 1 d .
H58A H 0.1933 0.1891 1.0213 0.045 Uiso 1 1 calc R
H58B H 0.1826 0.2218 0.9420 0.045 Uiso 1 1 calc R
C59 C 0.16476(15) 0.30013(13) 1.01564(12) 0.0362(5) Uani 1 1 d .
H59A H 0.1978 0.3189 1.0616 0.043 Uiso 1 1 calc R
H59B H 0.1126 0.2847 1.0249 0.043 Uiso 1 1 calc R
C60 C 0.14987(13) 0.36396(12) 0.96148(11) 0.0286(5) Uani 1 1 d .
H60A H 0.2014 0.3886 0.9613 0.034 Uiso 1 1 calc R
H60B H 0.1282 0.3440 0.9126 0.034 Uiso 1 1 calc R
C61 C 0.09140(13) 0.42064(12) 0.97914(11) 0.0312(5) Uani 1 1 d .
H61A H 0.0382 0.3971 0.9737 0.037 Uiso 1 1 calc R
H61B H 0.1098 0.4356 1.0301 0.037 Uiso 1 1 calc R
C62 C 0.08230(13) 0.48884(12) 0.93278(11) 0.0304(5) Uani 1 1 d .
H62A H 0.0459 0.5243 0.9488 0.036 Uiso 1 1 calc R
H62B H 0.1350 0.5129 0.9371 0.036 Uiso 1 1 calc R
C64 C 0.19188(11) 0.48765(10) 0.80797(10) 0.0180(4) Uani 1 1 d .
C65 C 0.19125(11) 0.41373(10) 0.78424(9) 0.0172(4) Uani 1 1 d .
C66 C 0.12456(11) 0.38360(10) 0.73330(10) 0.0205(4) Uani 1 1 d .
H66 H 0.0792 0.4139 0.7152 0.025 Uiso 1 1 calc R
C67 C 0.12463(12) 0.31237(11) 0.71018(10) 0.0228(4) Uani 1 1 d .
H67 H 0.0798 0.2937 0.6760 0.027 Uiso 1 1 calc R
C68 C 0.19135(12) 0.26604(10) 0.73691(10) 0.0221(4) Uani 1 1 d .
H68 H 0.1908 0.2163 0.7209 0.026 Uiso 1 1 calc R
C69 C 0.25618(11) 0.29226(10) 0.78540(10) 0.0204(4) Uani 1 1 d .
H69 H 0.3002 0.2603 0.8029 0.024 Uiso 1 1 calc R
C70 C 0.25939(11) 0.36703(10) 0.81061(9) 0.0171(4) Uani 1 1 d .
C71 C 0.32692(11) 0.39506(10) 0.85939(10) 0.0179(4) Uani 1 1 d .
C72 C 0.32816(11) 0.46921(10) 0.88177(9) 0.0170(4) Uani 1 1 d .
C73 C 0.39584(11) 0.50016(10) 0.93122(10) 0.0207(4) Uani 1 1 d .
H73 H 0.4418 0.4703 0.9483 0.025 Uiso 1 1 calc R
C74 C 0.39579(12) 0.57113(11) 0.95418(10) 0.0227(4) Uani 1 1 d .
H74 H 0.4414 0.5903 0.9869 0.027 Uiso 1 1 calc R
C75 C 0.32783(12) 0.61671(10) 0.92944(10) 0.0228(4) Uani 1 1 d .
H75 H 0.3280 0.6661 0.9462 0.027 Uiso 1 1 calc R
C76 C 0.26265(12) 0.59025(10) 0.88197(10) 0.0213(4) Uani 1 1 d .
H76 H 0.2180 0.6218 0.8656 0.026 Uiso 1 1 calc R
C77 C 0.25970(11) 0.51565(10) 0.85593(9) 0.0169(4) Uani 1 1 d .
O1 O 0.16275(8) 0.54735(7) 0.26091(7) 0.0241(3) Uani 1 1 d .
O2 O 0.34659(9) 0.41993(8) 0.16117(7) 0.0288(3) Uani 1 1 d .
O3 O 0.47092(9) 0.28996(8) 0.47294(8) 0.0317(3) Uani 1 1 d .
O4 O 0.20389(9) 0.35688(8) 0.48353(7) 0.0297(3) Uani 1 1 d .
O5 O 0.04981(8) 0.46789(8) 0.85869(8) 0.0278(3) Uani 1 1 d .
O6 O 0.18376(9) 0.61226(8) 0.70947(8) 0.0336(4) Uani 1 1 d .
O7 O 0.47750(9) 0.40076(8) 0.81720(8) 0.0335(4) Uani 1 1 d .
O8 O 0.31452(9) 0.29271(8) 0.95837(8) 0.0322(4) Uani 1 1 d .

loop_
_atom_site_aniso_label
_atom_site_aniso_U_11
_atom_site_aniso_U_22
_atom_site_aniso_U_33
_atom_site_aniso_U_23
_atom_site_aniso_U_13
_atom_site_aniso_U_12
C1 0.0242(10) 0.0196(9) 0.0180(9) 0.0018(7) 0.0028(8) 0.0004(8)
C2 0.0245(10) 0.0186(9) 0.0199(9) -0.0029(7) 0.0011(8) -0.0025(8)
C3 0.0276(11) 0.0172(9) 0.0242(10) -0.0009(8) -0.0041(8) 0.0007(8)
C4 0.0382(12) 0.0205(10) 0.0174(9) 0.0026(8) -0.0044(8) -0.0050(9)
C5 0.0348(12) 0.0273(11) 0.0194(10) 0.0010(8) 0.0067(9) -0.0046(9)
C6 0.0261(10) 0.0227(10) 0.0206(10) -0.0006(8) 0.0040(8) -0.0008(8)
C7 0.0361(12) 0.0295(11) 0.0242(10) -0.0020(9) 0.0160(9) -0.0007(9)
C8 0.0333(12) 0.0290(11) 0.0332(12) -0.0042(9) 0.0169(10) 0.0024(9)
C9 0.0252(11) 0.0269(11) 0.0389(12) -0.0030(9) 0.0089(9) 0.0015(9)
C10 0.0226(10) 0.0269(11) 0.0318(11) -0.0042(9) 0.0068(9) -0.0013(8)
C11 0.0265(11) 0.0254(11) 0.0340(12) -0.0025(9) 0.0035(9) -0.0001(9)
C12 0.0262(11) 0.0263(11) 0.0296(11) -0.0019(9) 0.0009(9) 0.0050(9)
C13 0.0259(10) 0.0144(9) 0.0175(9) -0.0005(7) 0.0011(8) -0.0043(7)
C14 0.0290(11) 0.0197(10) 0.0252(10) -0.0005(8) 0.0013(8) -0.0022(8)
C15 0.0381(13) 0.0221(10) 0.0274(11) 0.0052(9) -0.0054(9) -0.0023(9)
C16 0.0469(14) 0.0242(11) 0.0221(10) 0.0043(8) -0.0012(10) -0.0145(10)
C17 0.0396(13) 0.0309(12) 0.0225(10) -0.0011(9) 0.0082(9) -0.0129(10)
C18 0.0323(11) 0.0203(10) 0.0211(10) -0.0019(8) 0.0025(8) -0.0063(8)
C19 0.0367(12) 0.0314(12) 0.0270(11) -0.0060(9) 0.0110(9) -0.0020(9)
C20 0.0276(11) 0.0330(12) 0.0348(12) -0.0065(9) 0.0107(9) -0.0008(9)
C21 0.0250(11) 0.0282(11) 0.0385(12) -0.0017(9) 0.0054(9) -0.0005(9)
C22 0.0257(11) 0.0326(12) 0.0300(11) -0.0067(9) 0.0054(9) 0.0041(9)
C23 0.0325(12) 0.0226(10) 0.0293(11) -0.0068(9) 0.0016(9) 0.0062(9)
C24 0.0257(10) 0.0180(10) 0.0291(11) -0.0030(8) 0.0009(8) 0.0064(8)
C25 0.0195(9) 0.0198(9) 0.0181(9) 0.0017(7) 0.0054(7) 0.0056(7)
C26 0.0199(9) 0.0179(9) 0.0198(9) -0.0022(7) 0.0054(7) 0.0038(7)
C27 0.0284(11) 0.0254(10) 0.0176(9) -0.0027(8) 0.0014(8) 0.0049(8)
C28 0.0349(12) 0.0238(10) 0.0243(10) -0.0087(8) -0.0003(9) 0.0009(9)
C29 0.0337(12) 0.0157(9) 0.0299(11) -0.0054(8) 0.0043(9) -0.0009(8)
C30 0.0248(10) 0.0171(9) 0.0238(10) 0.0000(8) 0.0046(8) 0.0027(8)
C31 0.0173(9) 0.0171(9) 0.0213(9) -0.0019(7) 0.0049(7) 0.0033(7)
C32 0.0192(9) 0.0185(9) 0.0177(9) 0.0013(7) 0.0053(7) 0.0023(7)
C33 0.0175(9) 0.0167(9) 0.0197(9) 0.0002(7) 0.0053(7) 0.0024(7)
C34 0.0237(10) 0.0215(10) 0.0184(9) 0.0014(7) 0.0010(8) 0.0009(8)
C35 0.0248(10) 0.0213(10) 0.0240(10) -0.0024(8) 0.0019(8) -0.0016(8)
C36 0.0238(10) 0.0172(9) 0.0293(11) 0.0024(8) 0.0047(8) -0.0019(8)
C37 0.0215(10) 0.0200(9) 0.0230(10) 0.0050(8) 0.0050(8) 0.0012(8)
C38 0.0164(9) 0.0182(9) 0.0210(9) 0.0010(7) 0.0059(7) 0.0019(7)
C39 0.0209(10) 0.0160(9) 0.0257(10) -0.0048(8) -0.0013(8) 0.0035(7)
C40 0.0208(10) 0.0247(10) 0.0290(11) -0.0116(8) -0.0012(8) 0.0022(8)
C41 0.0211(11) 0.0329(12) 0.0469(14) -0.0173(10) 0.0002(10) 0.0057(9)
C42 0.0278(12) 0.0299(12) 0.0571(16) -0.0133(11) -0.0114(11) 0.0120(10)
C43 0.0455(14) 0.0170(10) 0.0381(13) -0.0018(9) -0.0148(11) 0.0060(10)
C44 0.0290(11) 0.0165(9) 0.0284(11) -0.0039(8) -0.0042(9) -0.0009(8)
C45 0.0328(12) 0.0319(12) 0.0405(13) -0.0019(10) 0.0043(10) -0.0034(10)
C46 0.0386(14) 0.0340(13) 0.0669(18) 0.0171(12) 0.0141(13) -0.0013(11)
C47 0.0434(14) 0.0436(14) 0.0364(13) 0.0000(11) 0.0103(11) -0.0099(11)
C48 0.0437(14) 0.0397(13) 0.0313(12) -0.0009(10) 0.0132(10) -0.0023(11)
C49 0.0365(13) 0.0413(14) 0.0385(13) -0.0091(11) 0.0117(11) -0.0013(11)
C50 0.0383(14) 0.0404(14) 0.0403(13) -0.0067(11) 0.0078(11) 0.0058(11)
C51 0.0248(10) 0.0185(9) 0.0228(10) -0.0054(8) -0.0016(8) 0.0053(8)
C52 0.0242(11) 0.0253(10) 0.0276(11) -0.0115(8) -0.0009(8) 0.0072(8)
C53 0.0231(11) 0.0297(11) 0.0410(13) -0.0160(10) -0.0019(9) 0.0062(9)
C54 0.0318(13) 0.0245(11) 0.0429(13) -0.0140(10) -0.0101(10) 0.0086(9)
C55 0.0468(14) 0.0221(11) 0.0292(12) -0.0020(9) -0.0075(10) 0.0053(10)
C56 0.0332(12) 0.0214(10) 0.0256(10) -0.0032(8) -0.0012(9) 0.0058(9)
C57 0.0525(15) 0.0249(11) 0.0299(12) 0.0109(9) 0.0003(11) -0.0042(10)
C58 0.0524(15) 0.0253(11) 0.0329(12) 0.0032(9) 0.0076(11) -0.0106(10)
C59 0.0476(14) 0.0384(13) 0.0238(11) 0.0008(9) 0.0106(10) -0.0117(11)
C60 0.0337(12) 0.0325(11) 0.0215(10) -0.0047(9) 0.0102(9) -0.0089(9)
C61 0.0334(12) 0.0371(12) 0.0269(11) -0.0098(9) 0.0145(9) -0.0108(10)
C62 0.0287(11) 0.0347(12) 0.0295(11) -0.0151(9) 0.0104(9) -0.0024(9)
C64 0.0177(9) 0.0171(9) 0.0196(9) 0.0016(7) 0.0051(7) 0.0021(7)
C65 0.0180(9) 0.0161(9) 0.0185(9) 0.0016(7) 0.0065(7) 0.0004(7)
C66 0.0190(9) 0.0192(9) 0.0226(10) 0.0012(8) 0.0034(8) 0.0019(7)
C67 0.0213(10) 0.0231(10) 0.0233(10) -0.0032(8) 0.0036(8) -0.0046(8)
C68 0.0285(11) 0.0149(9) 0.0242(10) -0.0025(7) 0.0086(8) -0.0011(8)
C69 0.0232(10) 0.0163(9) 0.0218(9) 0.0014(7) 0.0056(8) 0.0043(7)
C70 0.0198(9) 0.0161(9) 0.0166(9) 0.0018(7) 0.0065(7) 0.0021(7)
C71 0.0175(9) 0.0195(9) 0.0171(9) 0.0019(7) 0.0047(7) 0.0036(7)
C72 0.0188(9) 0.0170(9) 0.0154(9) 0.0025(7) 0.0045(7) 0.0012(7)
C73 0.0186(9) 0.0225(10) 0.0196(9) 0.0012(8) 0.0012(7) 0.0040(8)
C74 0.0206(10) 0.0244(10) 0.0211(10) -0.0020(8) 0.0005(8) -0.0024(8)
C75 0.0293(11) 0.0155(9) 0.0224(10) -0.0018(8) 0.0032(8) 0.0012(8)
C76 0.0221(10) 0.0169(9) 0.0234(10) 0.0015(8) 0.0023(8) 0.0028(7)
C77 0.0189(9) 0.0162(9) 0.0161(9) 0.0022(7) 0.0054(7) 0.0012(7)
O1 0.0283(8) 0.0206(7) 0.0233(7) 0.0003(6) 0.0057(6) 0.0072(6)
O2 0.0321(8) 0.0335(8) 0.0245(7) 0.0058(6) 0.0145(6) 0.0091(6)
O3 0.0275(8) 0.0349(8) 0.0299(8) -0.0019(6) 0.0004(6) 0.0009(6)
O4 0.0316(8) 0.0348(8) 0.0233(7) -0.0039(6) 0.0073(6) 0.0018(7)
O5 0.0238(7) 0.0304(8) 0.0290(8) -0.0085(6) 0.0056(6) -0.0041(6)
O6 0.0439(9) 0.0229(8) 0.0316(8) 0.0006(6) 0.0033(7) -0.0095(7)
O7 0.0274(8) 0.0354(9) 0.0399(9) -0.0044(7) 0.0122(7) 0.0004(7)
O8 0.0429(9) 0.0250(8) 0.0286(8) 0.0115(6) 0.0080(7) 0.0059(7)

loop_
_atom_type_symbol
_atom_type_description
_atom_type_scat_dispersion_real
_atom_type_scat_dispersion_imag
_atom_type_scat_source
C C 0.0033 0.0016 'International Tables Vol C Tables 4.2.6.8 and 6.1.1.4'
H H 0.0000 0.0000 'International Tables Vol C Tables 4.2.6.8 and 6.1.1.4'
O O 0.0106 0.0060 'International Tables Vol C Tables 4.2.6.8 and 6.1.1.4'

loop_
_geom_angle_atom_site_label_1
_geom_angle_atom_site_label_2
_geom_angle_atom_site_label_3
_geom_angle
C6 C1 C2 119.22(17)
C6 C1 C25 121.84(17)
C2 C1 C25 118.94(17)
O1 C2 C3 125.23(18)
O1 C2 C1 114.15(16)
C3 C2 C1 120.62(18)
C4 C3 C2 118.55(19)
C4 C3 H3 120.7
C2 C3 H3 120.7
C3 C4 C5 122.30(18)
C3 C4 H4 118.8
C5 C4 H4 118.8
C4 C5 C6 118.40(19)
C4 C5 H5 120.8
C6 C5 H5 120.8
O2 C6 C1 114.04(16)
O2 C6 C5 125.13(18)
C1 C6 C5 120.82(19)
O2 C7 C8 106.29(16)
O2 C7 H7A 110.5
C8 C7 H7A 110.5
O2 C7 H7B 110.5
C8 C7 H7B 110.5
H7A C7 H7B 108.7
C7 C8 C9 114.04(17)
C7 C8 H8A 108.7
C9 C8 H8A 108.7
C7 C8 H8B 108.7
C9 C8 H8B 108.7
H8A C8 H8B 107.6
C10 C9 C8 113.63(17)
C10 C9 H9A 108.8
C8 C9 H9A 108.8
C10 C9 H9B 108.8
C8 C9 H9B 108.8
H9A C9 H9B 107.7
C11 C10 C9 113.49(17)
C11 C10 H10A 108.9
C9 C10 H10A 108.9
C11 C10 H10B 108.9
C9 C10 H10B 108.9
H10A C10 H10B 107.7
C12 C11 C10 112.58(17)
C12 C11 H11A 109.1
C10 C11 H11A 109.1
C12 C11 H11B 109.1
C10 C11 H11B 109.1
H11A C11 H11B 107.8
O3 C12 C11 110.39(17)
O3 C12 H12A 109.6
C11 C12 H12A 109.6
O3 C12 H12B 109.6
C11 C12 H12B 109.6
H12A C12 H12B 108.1
C18 C13 C14 118.49(18)
C18 C13 C32 117.41(17)
C14 C13 C32 124.04(18)
O3 C14 C13 122.76(18)
O3 C14 C15 116.93(18)
C13 C14 C15 120.0(2)
C16 C15 C14 119.5(2)
C16 C15 H15 120.2
C14 C15 H15 120.2
C15 C16 C17 121.8(2)
C15 C16 H16 119.1
C17 C16 H16 119.1
C18 C17 C16 118.4(2)
C18 C17 H17 120.8
C16 C17 H17 120.8
C17 C18 O4 123.6(2)
C17 C18 C13 121.8(2)
O4 C18 C13 114.60(17)
O4 C19 C20 107.60(17)
O4 C19 H19A 110.2
C20 C19 H19A 110.2
O4 C19 H19B 110.2
C20 C19 H19B 110.2
H19A C19 H19B 108.5
C19 C20 C21 115.37(18)
C19 C20 H20A 108.4
C21 C20 H20A 108.4
C19 C20 H20B 108.4
C21 C20 H20B 108.4
H20A C20 H20B 107.5
C22 C21 C20 112.60(18)
C22 C21 H21A 109.1
C20 C21 H21A 109.1
C22 C21 H21B 109.1
C20 C21 H21B 109.1
H21A C21 H21B 107.8
C21 C22 C23 115.14(18)
C21 C22 H22A 108.5
C23 C22 H22A 108.5
C21 C22 H22B 108.5
C23 C22 H22B 108.5
H22A C22 H22B 107.5
C24 C23 C22 117.06(17)
C24 C23 H23A 108.0
C22 C23 H23A 108.0
C24 C23 H23B 108.0
C22 C23 H23B 108.0
H23A C23 H23B 107.3
O1 C24 C23 107.38(15)
O1 C24 H24A 110.2
C23 C24 H24A 110.2
O1 C24 H24B 110.2
C23 C24 H24B 110.2
H24A C24 H24B 108.5
C38 C25 C26 120.27(16)
C38 C25 C1 119.87(17)
C26 C25 C1 119.79(16)
C25 C26 C27 121.80(17)
C25 C26 C31 119.73(16)
C27 C26 C31 118.47(17)
C28 C27 C26 121.14(18)
C28 C27 H27 119.4
C26 C27 H27 119.4
C27 C28 C29 120.39(18)
C27 C28 H28 119.8
C29 C28 H28 119.8
C30 C29 C28 120.41(19)
C30 C29 H29 119.8
C28 C29 H29 119.8
C29 C30 C31 121.44(18)
C29 C30 H30 119.3
C31 C30 H30 119.3
C32 C31 C30 121.91(17)
C32 C31 C26 120.00(17)
C30 C31 C26 118.10(16)
C31 C32 C33 120.25(16)
C31 C32 C13 119.83(16)
C33 C32 C13 119.81(16)
C32 C33 C34 121.86(16)
C32 C33 C38 119.73(16)
C34 C33 C38 118.37(16)
C35 C34 C33 121.50(17)
C35 C34 H34 119.3
C33 C34 H34 119.3
C34 C35 C36 120.09(18)
C34 C35 H35 120.0
C36 C35 H35 120.0
C37 C36 C35 120.41(18)
C37 C36 H36 119.8
C35 C36 H36 119.8
C36 C37 C38 121.43(18)
C36 C37 H37 119.3
C38 C37 H37 119.3
C25 C38 C33 119.98(17)
C25 C38 C37 121.83(17)
C33 C38 C37 118.19(17)
C40 C39 C44 117.25(18)
C40 C39 C64 120.06(18)
C44 C39 C64 122.66(18)
O5 C40 C41 118.7(2)
O5 C40 C39 119.44(17)
C41 C40 C39 121.8(2)
C42 C41 C40 119.4(2)
C42 C41 H41 120.3
C40 C41 H41 120.3
C43 C42 C41 120.4(2)
C43 C42 H42 119.8
C41 C42 H42 119.8
C42 C43 C44 120.2(2)
C42 C43 H43 119.9
C44 C43 H43 119.9
O6 C44 C39 121.12(18)
O6 C44 C43 117.80(19)
C39 C44 C43 120.9(2)
O6 C45 C46 106.84(19)
O6 C45 H45A 110.4
C46 C45 H45A 110.4
O6 C45 H45B 110.4
C46 C45 H45B 110.4
H45A C45 H45B 108.6
C47 C46 C45 116.2(2)
C47 C46 H46A 108.2
C45 C46 H46A 108.2
C47 C46 H46B 108.2
C45 C46 H46B 108.2
H46A C46 H46B 107.4
C46 C47 C48 113.7(2)
C46 C47 H47A 108.8
C48 C47 H47A 108.8
C46 C47 H47B 108.8
C48 C47 H47B 108.8
H47A C47 H47B 107.7
C47 C48 C49 115.1(2)
C47 C48 H48A 108.5
C49 C48 H48A 108.5
C47 C48 H48B 108.5
C49 C48 H48B 108.5
H48A C48 H48B 107.5
C50 C49 C48 114.0(2)
C50 C49 H49A 108.7
C48 C49 H49A 108.7
C50 C49 H49B 108.7
C48 C49 H49B 108.7
H49A C49 H49B 107.6
O7 C50 C49 109.45(19)
O7 C50 H50A 109.8
C49 C50 H50A 109.8
O7 C50 H50B 109.8
C49 C50 H50B 109.8
H50A C50 H50B 108.2
C56 C51 C52 118.66(18)
C56 C51 C71 119.02(18)
C52 C51 C71 122.31(18)
O7 C52 C53 120.1(2)
O7 C52 C51 118.92(17)
C53 C52 C51 120.9(2)
C54 C53 C52 118.9(2)
C54 C53 H53 120.6
C52 C53 H53 120.6
C53 C54 C55 122.5(2)
C53 C54 H54 118.7
C55 C54 H54 118.7
C54 C55 C56 118.6(2)
C54 C55 H55 120.7
C56 C55 H55 120.7
O8 C56 C51 114.12(17)
O8 C56 C55 125.4(2)
C51 C56 C55 120.5(2)
O8 C57 C58 108.80(18)
O8 C57 H57A 109.9
C58 C57 H57A 109.9
O8 C57 H57B 109.9
C58 C57 H57B 109.9
H57A C57 H57B 108.3
C57 C58 C59 116.75(19)
C57 C58 H58A 108.1
C59 C58 H58A 108.1
C57 C58 H58B 108.1
C59 C58 H58B 108.1
H58A C58 H58B 107.3
C58 C59 C60 116.15(18)
C58 C59 H59A 108.2
C60 C59 H59A 108.2
C58 C59 H59B 108.2
C60 C59 H59B 108.2
H59A C59 H59B 107.4
C61 C60 C59 112.18(18)
C61 C60 H60A 109.2
C59 C60 H60A 109.2
C61 C60 H60B 109.2
C59 C60 H60B 109.2
H60A C60 H60B 107.9
C62 C61 C60 114.16(17)
C62 C61 H61A 108.7
C60 C61 H61A 108.7
C62 C61 H61B 108.7
C60 C61 H61B 108.7
H61A C61 H61B 107.6
O5 C62 C61 108.91(17)
O5 C62 H62A 109.9
C61 C62 H62A 109.9
O5 C62 H62B 109.9
C61 C62 H62B 109.9
H62A C62 H62B 108.3
C77 C64 C65 119.82(16)
C77 C64 C39 120.21(16)
C65 C64 C39 119.96(16)
C64 C65 C66 121.75(16)
C64 C65 C70 119.90(16)
C66 C65 C70 118.35(16)
C67 C66 C65 121.44(17)
C67 C66 H66 119.3
C65 C66 H66 119.3
C66 C67 C68 120.22(18)
C66 C67 H67 119.9
C68 C67 H67 119.9
C69 C68 C67 120.44(17)
C69 C68 H68 119.8
C67 C68 H68 119.8
C68 C69 C70 121.42(17)
C68 C69 H69 119.3
C70 C69 H69 119.3
C71 C70 C65 120.10(16)
C71 C70 C69 121.78(16)
C65 C70 C69 118.12(16)
C70 C71 C72 119.94(16)
C70 C71 C51 120.43(16)
C72 C71 C51 119.59(16)
C71 C72 C73 121.81(16)
C71 C72 C77 119.92(16)
C73 C72 C77 118.26(16)
C74 C73 C72 121.52(17)
C74 C73 H73 119.2
C72 C73 H73 119.2
C73 C74 C75 120.24(18)
C73 C74 H74 119.9
C75 C74 H74 119.9
C76 C75 C74 120.47(18)
C76 C75 H75 119.8
C74 C75 H75 119.8
C75 C76 C77 121.49(17)
C75 C76 H76 119.3
C77 C76 H76 119.3
C64 C77 C72 120.30(16)
C64 C77 C76 121.69(16)
C72 C77 C76 117.99(16)
C2 O1 C24 119.10(15)
C6 O2 C7 119.16(15)
C14 O3 C12 118.16(15)
C18 O4 C19 118.83(16)
C40 O5 C62 112.99(15)
C44 O6 C45 117.22(16)
C52 O7 C50 111.71(17)
C56 O8 C57 119.52(17)

loop_
_geom_bond_atom_site_label_1
_geom_bond_atom_site_label_2
_geom_bond_distance
C1 C6 1.398(3)
C1 C2 1.400(3)
C1 C25 1.493(2)
C2 O1 1.369(2)
C2 C3 1.394(3)
C3 C4 1.385(3)
C3 H3 0.9500
C4 C5 1.389(3)
C4 H4 0.9500
C5 C6 1.392(3)
C5 H5 0.9500
C6 O2 1.370(2)
C7 O2 1.436(2)
C7 C8 1.519(3)
C7 H7A 0.9900
C7 H7B 0.9900
C8 C9 1.539(3)
C8 H8A 0.9900
C8 H8B 0.9900
C9 C10 1.531(3)
C9 H9A 0.9900
C9 H9B 0.9900
C10 C11 1.519(3)
C10 H10A 0.9900
C10 H10B 0.9900
C11 C12 1.515(3)
C11 H11A 0.9900
C11 H11B 0.9900
C12 O3 1.448(2)
C12 H12A 0.9900
C12 H12B 0.9900
C13 C18 1.400(3)
C13 C14 1.403(3)
C13 C32 1.495(2)
C14 O3 1.377(3)
C14 C15 1.407(3)
C15 C16 1.376(3)
C15 H15 0.9500
C16 C17 1.390(3)
C16 H16 0.9500
C17 C18 1.388(3)
C17 H17 0.9500
C18 O4 1.381(2)
C19 O4 1.430(2)
C19 C20 1.512(3)
C19 H19A 0.9900
C19 H19B 0.9900
C20 C21 1.530(3)
C20 H20A 0.9900
C20 H20B 0.9900
C21 C22 1.522(3)
C21 H21A 0.9900
C21 H21B 0.9900
C22 C23 1.540(3)
C22 H22A 0.9900
C22 H22B 0.9900
C23 C24 1.519(3)
C23 H23A 0.9900
C23 H23B 0.9900
C24 O1 1.430(2)
C24 H24A 0.9900
C24 H24B 0.9900
C25 C38 1.406(3)
C25 C26 1.405(3)
C26 C27 1.431(3)
C26 C31 1.435(3)
C27 C28 1.361(3)
C27 H27 0.9500
C28 C29 1.417(3)
C28 H28 0.9500
C29 C30 1.356(3)
C29 H29 0.9500
C30 C31 1.432(3)
C30 H30 0.9500
C31 C32 1.402(3)
C32 C33 1.410(3)
C33 C34 1.428(3)
C33 C38 1.431(3)
C34 C35 1.364(3)
C34 H34 0.9500
C35 C36 1.414(3)
C35 H35 0.9500
C36 C37 1.360(3)
C36 H36 0.9500
C37 C38 1.432(3)
C37 H37 0.9500
C39 C40 1.402(3)
C39 C44 1.397(3)
C39 C64 1.503(2)
C40 O5 1.381(3)
C40 C41 1.394(3)
C41 C42 1.378(4)
C41 H41 0.9500
C42 C43 1.374(4)
C42 H42 0.9500
C43 C44 1.403(3)
C43 H43 0.9500
C44 O6 1.370(3)
C45 O6 1.416(3)
C45 C46 1.503(3)
C45 H45A 0.9900
C45 H45B 0.9900
C46 C47 1.490(4)
C46 H46A 0.9900
C46 H46B 0.9900
C47 C48 1.503(3)
C47 H47A 0.9900
C47 H47B 0.9900
C48 C49 1.517(3)
C48 H48A 0.9900
C48 H48B 0.9900
C49 C50 1.502(3)
C49 H49A 0.9900
C49 H49B 0.9900
C50 O7 1.452(3)
C50 H50A 0.9900
C50 H50B 0.9900
C51 C56 1.399(3)
C51 C52 1.403(3)
C51 C71 1.500(3)
C52 O7 1.375(3)
C52 C53 1.395(3)
C53 C54 1.365(3)
C53 H53 0.9500
C54 C55 1.386(3)
C54 H54 0.9500
C55 C56 1.404(3)
C55 H55 0.9500
C56 O8 1.370(3)
C57 O8 1.430(2)
C57 C58 1.498(3)
C57 H57A 0.9900
C57 H57B 0.9900
C58 C59 1.533(3)
C58 H58A 0.9900
C58 H58B 0.9900
C59 C60 1.533(3)
C59 H59A 0.9900
C59 H59B 0.9900
C60 C61 1.524(3)
C60 H60A 0.9900
C60 H60B 0.9900
C61 C62 1.506(3)
C61 H61A 0.9900
C61 H61B 0.9900
C62 O5 1.448(2)
C62 H62A 0.9900
C62 H62B 0.9900
C64 C77 1.402(3)
C64 C65 1.413(2)
C65 C66 1.431(3)
C65 C70 1.438(2)
C66 C67 1.363(3)
C66 H66 0.9500
C67 C68 1.417(3)
C67 H67 0.9500
C68 C69 1.361(3)
C68 H68 0.9500
C69 C70 1.434(3)
C69 H69 0.9500
C70 C71 1.406(3)
C71 C72 1.408(3)
C72 C73 1.434(3)
C72 C77 1.437(2)
C73 C74 1.358(3)
C73 H73 0.9500
C74 C75 1.419(3)
C74 H74 0.9500
C75 C76 1.357(3)
C75 H75 0.9500
C76 C77 1.436(3)
C76 H76 0.9500
